data_4122635
loop_
_publ_author_name
'Hu, Xingbang'
'Martin, David'
'Melaimi, Mohand'
'Bertrand, Guy'

_publ_section_title
;
 Gold-catalyzed hydroarylation of alkenes with dialkylanilines.
;
_journal_issue 39
_journal_name_full 'Journal of the American Chemical Society'
_journal_page_first 13594
_journal_page_last 13597
_journal_paper_doi 10.1021/ja507788r
_journal_volume 136
_journal_year 2014
_chemical_formula_moiety 'C15 H20 Au Cl N2 O2 S'
_chemical_formula_sum 'C15 H20 Au Cl N2 O2 S'
_chemical_formula_weight 524.81
_chemical_name_systematic
;
 ?
;
_space_group_crystal_system triclinic
_space_group_IT_number 2
_space_group_name_Hall '-P 1'
_space_group_name_H-M_alt 'P -1'
_symmetry_space_group_name_Hall '-P 1'
_symmetry_space_group_name_H-M 'P -1'
_atom_sites_solution_hydrogens geom
_atom_sites_solution_primary direct
_atom_sites_solution_secondary difmap
_audit_creation_date 2014-05-09
_audit_creation_method
;
Olex2 1.2-beta
(compiled 2014.03.20 svn.r2914 for OlexSys, GUI svn.r4816)
;
_cell_angle_alpha 93.553(3)
_cell_angle_beta 100.268(3)
_cell_angle_gamma 102.858(3)
_cell_formula_units_Z 2
_cell_length_a 8.2681(8)
_cell_length_b 10.2507(10)
_cell_length_c 10.4202(10)
_cell_measurement_reflns_used 5219
_cell_measurement_temperature 100
_cell_measurement_theta_max 26.368
_cell_measurement_theta_min 2.886
_cell_volume 842.45(14)
_computing_cell_refinement 'SAINT v8.34A (Bruker, 2013)'
_computing_data_collection 'APEX2 v2013.6-2 (Bruker, 2013)'
_computing_data_reduction 'SAINT v8.34A (Bruker, 2013)'
_computing_molecular_graphics 'Olex2 (Dolomanov et al., 2009)'
_computing_publication_material 'Olex2 (Dolomanov et al., 2009)'
_computing_structure_refinement 'ShelXL (Sheldrick, 2008)'
_computing_structure_solution 'ShelXT (Sheldrick, 2008)'
_diffrn_ambient_temperature 100.0
_diffrn_detector 'Bruker APEX-II CCD'
_diffrn_detector_area_resol_mean 7.9
_diffrn_detector_type 'CCD Area Detector'
_diffrn_measured_fraction_theta_full 0.988
_diffrn_measured_fraction_theta_max 0.973
_diffrn_measurement_device 'Kappa Four-Circle Diffractometer'
_diffrn_measurement_device_type 'Bruker X8 APEX II'
_diffrn_measurement_method '\w and \f scans'
_diffrn_radiation_monochromator graphite
_diffrn_radiation_probe x-ray
_diffrn_radiation_type MoK\a
_diffrn_radiation_wavelength 0.71073
_diffrn_reflns_av_R_equivalents 0.0833
_diffrn_reflns_av_unetI/netI 0.0724
_diffrn_reflns_Laue_measured_fraction_full 0.988
_diffrn_reflns_Laue_measured_fraction_max 0.973
_diffrn_reflns_limit_h_max 10
_diffrn_reflns_limit_h_min -10
_diffrn_reflns_limit_k_max 12
_diffrn_reflns_limit_k_min -12
_diffrn_reflns_limit_l_max 13
_diffrn_reflns_limit_l_min -13
_diffrn_reflns_number 12475
_diffrn_reflns_point_group_measured_fraction_full 0.988
_diffrn_reflns_point_group_measured_fraction_max 0.973
_diffrn_reflns_theta_full 25.000
_diffrn_reflns_theta_max 26.591
_diffrn_reflns_theta_min 2.577
_diffrn_source 'sealed tube'
_diffrn_source_type fine-focus
_diffrn_standards_number 0
_exptl_absorpt_coefficient_mu 9.021
_exptl_absorpt_correction_T_max 0.7454
_exptl_absorpt_correction_T_min 0.4869
_exptl_absorpt_correction_type multi-scan
_exptl_absorpt_process_details
;
SADABS-2012/1 (Bruker,2012) was used for absorption correction.
wR2(int) was 0.1204 before and 0.0960 after correction.
The Ratio of minimum to maximum transmission is 0.6532.
The \l/2 correction factor is 0.0015.
;
_exptl_crystal_colour Colorless
_exptl_crystal_colour_primary Colorless
_exptl_crystal_density_diffrn 2.069
_exptl_crystal_description Block
_exptl_crystal_F_000 504
_exptl_crystal_size_max 0.217
_exptl_crystal_size_mid 0.183
_exptl_crystal_size_min 0.165
_refine_diff_density_max 2.201
_refine_diff_density_min -1.548
_refine_diff_density_rms 0.226
_refine_ls_extinction_method none
_refine_ls_goodness_of_fit_ref 1.106
_refine_ls_hydrogen_treatment constr
_refine_ls_matrix_type full
_refine_ls_number_parameters 200
_refine_ls_number_reflns 3433
_refine_ls_number_restraints 0
_refine_ls_restrained_S_all 1.106
_refine_ls_R_factor_all 0.0484
_refine_ls_R_factor_gt 0.0416
_refine_ls_shift/su_max 0.001
_refine_ls_shift/su_mean 0.000
_refine_ls_structure_factor_coef Fsqd
_refine_ls_weighting_details 'w=1/[\s^2^(Fo^2^)+(0.0419P)^2^+3.4281P] where P=(Fo^2^+2Fc^2^)/3'
_refine_ls_weighting_scheme calc
_refine_ls_wR_factor_gt 0.1096
_refine_ls_wR_factor_ref 0.1127
_reflns_Friedel_coverage 0.000
_reflns_number_gt 3059
_reflns_number_total 3433
_reflns_threshold_expression 'I > 2\s(I)'
_cod_data_source_file ja507788r_si_003.cif
_cod_data_source_block MM32
_cod_depositor_comments
;
The following automatic conversions were performed:

'_diffrn_radiation_probe' value 'X-ray' changed to 'x-ray' according
to
/home/saulius/struct/COD-crude-data--automatic-downloads/rss-feeds/ACS/lib/dictionaries/cif_core.dic
dictionary named 'cif_core.dic' version 2.4.2 from 2011-04-26.

Automatic conversion script
Id: cif_fix_values 2281 2013-09-26 08:29:07Z andrius 

 Adding full bibliography for 4122635--4122636.cif.
;
_cod_database_code 4122635
_shelxl_version_number 2014-3
_shelx_space_group_comment
;
The symmetry employed for this shelxl refinement is uniquely defined
by the following loop, which should always be used as a source of
symmetry information in preference to the above space-group names.
They are only intended as comments.
;
_shelx_estimated_absorpt_t_max 0.318
_shelx_estimated_absorpt_t_min 0.245
_olex2_refinement_description
;
1. Fixed Uiso
 At 1.2 times of:
  All C(H) groups, All C(H,H) groups
 At 1.5 times of:
  All C(H,H,H) groups
2.a Ternary CH refined with riding coordinates:
 C3(H3)
2.b Secondary CH2 refined with riding coordinates:
 C2(H2A,H2B), C4(H4A,H4B), C5(H5A,H5B), C6(H6A,H6B), C7(H7A,H7B), C8(H8A,H8B)
2.c Aromatic/amide H refined with riding coordinates:
 C10(H10), C11(H11), C13(H13), C14(H14)
2.d Idealised Me refined as rotating group:
 C15(H15A,H15B,H15C)
;

loop_
_space_group_symop_operation_xyz
'x, y, z'
'-x, -y, -z'

loop_
_atom_site_label
_atom_site_type_symbol
_atom_site_fract_x
_atom_site_fract_y
_atom_site_fract_z
_atom_site_U_iso_or_equiv
_atom_site_adp_type
_atom_site_occupancy
_atom_site_site_symmetry_order
_atom_site_calc_flag
_atom_site_refinement_flags_posn
Au1 Au 0.24491(4) 0.62797(3) 0.53750(3) 0.02417(13) Uani 1 1 d .
Cl1 Cl 0.2719(3) 0.8164(3) 0.4281(3) 0.0393(6) Uani 1 1 d .
S1 S 0.1821(3) 0.6391(2) 0.9273(2) 0.0235(4) Uani 1 1 d .
O1 O 0.0753(7) 0.7271(6) 0.9515(6) 0.0313(14) Uani 1 1 d .
O2 O 0.2281(7) 0.5536(6) 1.0252(6) 0.0282(13) Uani 1 1 d .
N1 N 0.1690(8) 0.4438(7) 0.7378(7) 0.0228(14) Uani 1 1 d .
N2 N 0.3634(8) 0.3962(7) 0.6244(7) 0.0252(15) Uani 1 1 d .
C1 C 0.2551(10) 0.4734(8) 0.6405(8) 0.0254(18) Uani 1 1 d .
C2 C 0.1348(11) 0.3075(8) 0.7880(9) 0.0279(18) Uani 1 1 d .
H2A H 0.0126 0.2641 0.7610 0.033 Uiso 1 1 calc R
H2B H 0.1632 0.3192 0.8850 0.033 Uiso 1 1 calc R
C3 C 0.2371(11) 0.2154(9) 0.7364(9) 0.0299(19) Uani 1 1 d .
H3 H 0.2604 0.1526 0.8033 0.036 Uiso 1 1 calc R
C4 C 0.4048(10) 0.3096(8) 0.7260(9) 0.0284(18) Uani 1 1 d .
H4A H 0.4581 0.3642 0.8108 0.034 Uiso 1 1 calc R
H4B H 0.4838 0.2573 0.7011 0.034 Uiso 1 1 calc R
C5 C 0.1642(11) 0.1334(9) 0.6038(10) 0.035(2) Uani 1 1 d .
H5A H 0.0481 0.0820 0.6050 0.042 Uiso 1 1 calc R
H5B H 0.2328 0.0674 0.5920 0.042 Uiso 1 1 calc R
C6 C 0.1570(11) 0.2150(9) 0.4843(9) 0.035(2) Uani 1 1 d .
H6A H 0.1335 0.1527 0.4031 0.042 Uiso 1 1 calc R
H6B H 0.0627 0.2605 0.4806 0.042 Uiso 1 1 calc R
C7 C 0.3216(10) 0.3201(9) 0.4899(8) 0.0274(18) Uani 1 1 d .
H7A H 0.4132 0.2761 0.4761 0.033 Uiso 1 1 calc R
H7B H 0.3068 0.3816 0.4215 0.033 Uiso 1 1 calc R
C8 C 0.0707(10) 0.5327(8) 0.7790(8) 0.0224(16) Uani 1 1 d .
H8A H -0.0379 0.4785 0.7943 0.027 Uiso 1 1 calc R
H8B H 0.0450 0.5895 0.7083 0.027 Uiso 1 1 calc R
C9 C 0.3724(10) 0.7347(8) 0.8902(8) 0.0224(16) Uani 1 1 d .
C10 C 0.3739(11) 0.8602(9) 0.8496(9) 0.032(2) Uani 1 1 d .
H10 H 0.2736 0.8924 0.8362 0.038 Uiso 1 1 calc R
C11 C 0.5244(11) 0.9386(9) 0.8287(10) 0.033(2) Uani 1 1 d .
H11 H 0.5272 1.0254 0.8008 0.039 Uiso 1 1 calc R
C12 C 0.6729(11) 0.8917(8) 0.8481(8) 0.0260(17) Uani 1 1 d .
C13 C 0.6645(11) 0.7627(9) 0.8841(8) 0.0284(18) Uani 1 1 d .
H13 H 0.7630 0.7281 0.8948 0.034 Uiso 1 1 calc R
C14 C 0.5125(11) 0.6832(8) 0.9046(8) 0.0245(17) Uani 1 1 d .
H14 H 0.5068 0.5945 0.9283 0.029 Uiso 1 1 calc R
C15 C 0.8361(11) 0.9789(9) 0.8334(9) 0.0311(19) Uani 1 1 d .
H15A H 0.8745 1.0515 0.9056 0.047 Uiso 1 1 calc GR
H15B H 0.8209 1.0177 0.7497 0.047 Uiso 1 1 calc GR
H15C H 0.9207 0.9253 0.8351 0.047 Uiso 1 1 calc GR

loop_
_atom_site_aniso_label
_atom_site_aniso_U_11
_atom_site_aniso_U_22
_atom_site_aniso_U_33
_atom_site_aniso_U_23
_atom_site_aniso_U_13
_atom_site_aniso_U_12
Au1 0.02169(19) 0.0276(2) 0.0264(2) 0.00695(13) 0.01001(12) 0.00708(13)
Cl1 0.0398(13) 0.0436(13) 0.0492(14) 0.0259(11) 0.0253(11) 0.0218(10)
S1 0.0242(10) 0.0210(10) 0.0272(10) 0.0011(8) 0.0115(8) 0.0047(8)
O1 0.026(3) 0.028(3) 0.045(4) -0.002(3) 0.017(3) 0.011(2)
O2 0.032(3) 0.026(3) 0.026(3) 0.003(2) 0.008(2) 0.002(2)
N1 0.021(3) 0.022(3) 0.027(4) 0.004(3) 0.011(3) 0.003(3)
N2 0.020(3) 0.023(4) 0.030(4) 0.000(3) 0.007(3) 0.000(3)
C1 0.018(4) 0.029(4) 0.023(4) -0.006(3) 0.001(3) -0.002(3)
C2 0.031(5) 0.021(4) 0.037(5) 0.006(4) 0.016(4) 0.009(3)
C3 0.034(5) 0.027(5) 0.035(5) 0.006(4) 0.018(4) 0.011(4)
C4 0.025(4) 0.027(4) 0.033(5) -0.004(4) 0.008(3) 0.006(3)
C5 0.028(5) 0.024(4) 0.059(6) 0.000(4) 0.030(4) 0.000(4)
C6 0.028(5) 0.033(5) 0.040(5) -0.014(4) 0.014(4) -0.005(4)
C7 0.024(4) 0.032(5) 0.030(5) -0.004(4) 0.013(3) 0.010(4)
C8 0.022(4) 0.023(4) 0.022(4) 0.000(3) 0.006(3) 0.006(3)
C9 0.018(4) 0.023(4) 0.026(4) 0.005(3) 0.011(3) 0.000(3)
C10 0.023(4) 0.031(5) 0.045(5) 0.007(4) 0.010(4) 0.010(4)
C11 0.030(5) 0.020(4) 0.051(6) 0.011(4) 0.015(4) 0.006(3)
C12 0.030(4) 0.023(4) 0.024(4) 0.000(3) 0.007(3) 0.005(3)
C13 0.027(4) 0.031(5) 0.031(5) 0.003(4) 0.007(3) 0.012(4)
C14 0.033(4) 0.019(4) 0.024(4) 0.007(3) 0.010(3) 0.006(3)
C15 0.038(5) 0.027(4) 0.031(5) 0.004(4) 0.015(4) 0.007(4)

loop_
_atom_type_symbol
_atom_type_description
_atom_type_scat_dispersion_real
_atom_type_scat_dispersion_imag
_atom_type_scat_source
C C 0.0033 0.0016 'International Tables Vol C Tables 4.2.6.8 and 6.1.1.4'
H H 0.0000 0.0000 'International Tables Vol C Tables 4.2.6.8 and 6.1.1.4'
N N 0.0061 0.0033 'International Tables Vol C Tables 4.2.6.8 and 6.1.1.4'
O O 0.0106 0.0060 'International Tables Vol C Tables 4.2.6.8 and 6.1.1.4'
S S 0.1246 0.1234 'International Tables Vol C Tables 4.2.6.8 and 6.1.1.4'
Cl Cl 0.1484 0.1585 'International Tables Vol C Tables 4.2.6.8 and 6.1.1.4'
Au Au -2.0133 8.8022 'International Tables Vol C Tables 4.2.6.8 and 6.1.1.4'

loop_
_geom_angle_atom_site_label_1
_geom_angle_atom_site_label_2
_geom_angle_atom_site_label_3
_geom_angle
C1 Au1 Cl1 172.2(2)
O1 S1 O2 119.4(4)
O1 S1 C8 105.4(4)
O1 S1 C9 109.5(4)
O2 S1 C8 107.9(4)
O2 S1 C9 107.6(4)
C9 S1 C8 106.3(4)
C1 N1 C2 123.7(7)
C1 N1 C8 120.1(7)
C8 N1 C2 114.7(6)
C1 N2 C4 118.9(7)
C1 N2 C7 112.5(6)
C4 N2 C7 111.1(7)
N1 C1 Au1 124.3(6)
N2 C1 Au1 120.4(6)
N2 C1 N1 115.0(8)
N1 C2 H2A 109.1
N1 C2 H2B 109.1
N1 C2 C3 112.4(7)
H2A C2 H2B 107.9
C3 C2 H2A 109.1
C3 C2 H2B 109.1
C2 C3 H3 108.6
C4 C3 C2 104.9(7)
C4 C3 H3 108.6
C5 C3 C2 118.2(8)
C5 C3 H3 108.6
C5 C3 C4 107.6(7)
N2 C4 C3 106.1(7)
N2 C4 H4A 110.5
N2 C4 H4B 110.5
C3 C4 H4A 110.5
C3 C4 H4B 110.5
H4A C4 H4B 108.7
C3 C5 H5A 108.4
C3 C5 H5B 108.4
C3 C5 C6 115.6(7)
H5A C5 H5B 107.4
C6 C5 H5A 108.4
C6 C5 H5B 108.4
C5 C6 H6A 109.2
C5 C6 H6B 109.2
H6A C6 H6B 107.9
C7 C6 C5 112.2(8)
C7 C6 H6A 109.2
C7 C6 H6B 109.2
N2 C7 C6 106.1(6)
N2 C7 H7A 110.5
N2 C7 H7B 110.5
C6 C7 H7A 110.5
C6 C7 H7B 110.5
H7A C7 H7B 108.7
S1 C8 H8A 109.3
S1 C8 H8B 109.3
N1 C8 S1 111.5(5)
N1 C8 H8A 109.3
N1 C8 H8B 109.3
H8A C8 H8B 108.0
C10 C9 S1 118.5(6)
C14 C9 S1 119.5(6)
C14 C9 C10 122.0(7)
C9 C10 H10 120.6
C9 C10 C11 118.8(8)
C11 C10 H10 120.6
C10 C11 H11 119.5
C10 C11 C12 120.9(8)
C12 C11 H11 119.5
C11 C12 C15 120.8(8)
C13 C12 C11 118.5(8)
C13 C12 C15 120.6(8)
C12 C13 H13 119.7
C12 C13 C14 120.6(8)
C14 C13 H13 119.7
C9 C14 C13 119.1(8)
C9 C14 H14 120.5
C13 C14 H14 120.5
C12 C15 H15A 109.5
C12 C15 H15B 109.5
C12 C15 H15C 109.5
H15A C15 H15B 109.5
H15A C15 H15C 109.5
H15B C15 H15C 109.5

loop_
_geom_bond_atom_site_label_1
_geom_bond_atom_site_label_2
_geom_bond_distance
Au1 Cl1 2.292(2)
Au1 C1 1.977(9)
S1 O1 1.437(6)
S1 O2 1.441(6)
S1 C8 1.806(8)
S1 C9 1.777(8)
N1 C1 1.351(11)
N1 C2 1.507(10)
N1 C8 1.442(10)
N2 C1 1.345(11)
N2 C4 1.466(11)
N2 C7 1.505(10)
C2 H2A 0.9900
C2 H2B 0.9900
C2 C3 1.534(11)
C3 H3 1.0000
C3 C4 1.528(12)
C3 C5 1.520(13)
C4 H4A 0.9900
C4 H4B 0.9900
C5 H5A 0.9900
C5 H5B 0.9900
C5 C6 1.542(14)
C6 H6A 0.9900
C6 H6B 0.9900
C6 C7 1.526(12)
C7 H7A 0.9900
C7 H7B 0.9900
C8 H8A 0.9900
C8 H8B 0.9900
C9 C10 1.377(12)
C9 C14 1.366(11)
C10 H10 0.9500
C10 C11 1.384(12)
C11 H11 0.9500
C11 C12 1.402(12)
C12 C13 1.387(12)
C12 C15 1.483(12)
C13 H13 0.9500
C13 C14 1.396(12)
C14 H14 0.9500
C15 H15A 0.9800
C15 H15B 0.9800
C15 H15C 0.9800
